data_4020330
loop_
_publ_author_name
'Takanori Suzuki'
'Koji Ichioka'
'Hiroki Higuchi'
'Hidetoshi Kawai'
'Kenshu Fujiwara'
'Masakazu Ohkita'
'Takashi Tsuji'
'Yasutake Takahashi'

_journal_name_full 'Journal of Organic Chemistry'
_journal_page_first 5592
_journal_page_last 5598
_journal_paper_doi 10.1021/jo0505324
_journal_volume 70
_journal_year 2005
_chemical_formula_sum 'C28 H28 O5'
_chemical_formula_weight 444.53
_space_group_IT_number 19
_symmetry_cell_setting orthorhombic
_symmetry_Int_Tables_number 19
_symmetry_space_group_name_Hall 'P 2ac 2ab'
_symmetry_space_group_name_H-M 'P 21 21 21'
_cell_angle_alpha 90
_cell_angle_beta 90
_cell_angle_gamma 90
_cell_formula_units_Z 4
_cell_length_a 8.434(3)
_cell_length_b 10.485(4)
_cell_length_c 25.370(9)
_cell_measurement_temperature 153.1
_cell_volume 2243(1)
_exptl_crystal_density_diffrn 1.316
_cod_original_formula_sum 'C28 H28 O5 '
_cod_database_code 4020330

loop_
_symmetry_equiv_pos_as_xyz
x,y,z
1/2-x,-y,1/2+z
1/2+x,1/2-y,-z
-x,1/2+y,1/2-z

loop_
_atom_site_label
_atom_site_type_symbol
_atom_site_fract_x
_atom_site_fract_y
_atom_site_fract_z
_atom_site_U_iso_or_equiv
_atom_site_adp_type
_atom_site_occupancy
_atom_site_calc_flag
_atom_site_refinement_flags
_atom_site_disorder_assembly
_atom_site_disorder_group
O(1) O -0.5970(1) -0.0546(1) -0.44197(4) 0.0224(3) Uani 1.00 d . . .
O(2) O -0.3465(1) -0.0035(1) -0.32736(4) 0.0206(3) Uani 1.00 d . . .
O(3) O 0.0370(1) -0.3730(1) -0.44403(5) 0.0240(3) Uani 1.00 d . . .
O(4) O -0.9605(1) -0.3054(1) -0.27267(5) 0.0284(3) Uani 1.00 d . . .
O(5) O -0.1007(2) 0.1702(1) -0.33726(5) 0.0288(3) Uani 1.00 d . . .
C(1) C -0.4528(2) -0.0057(1) -0.41970(6) 0.0177(3) Uani 1.00 d . . .
C(2) C -0.4856(2) 0.0205(1) -0.35781(6) 0.0182(3) Uani 1.00 d . . .
C(3) C -0.5218(2) 0.1631(1) -0.35673(6) 0.0205(4) Uani 1.00 d . . .
C(4) C -0.5689(2) 0.2398(2) -0.31588(7) 0.0285(4) Uani 1.00 d . . .
C(5) C -0.5739(2) 0.3742(2) -0.32445(8) 0.0348(5) Uani 1.00 d . . .
C(6) C -0.5350(2) 0.4275(2) -0.37152(8) 0.0329(5) Uani 1.00 d . . .
C(7) C -0.4852(2) 0.3504(2) -0.41459(7) 0.0267(4) Uani 1.00 d . . .
C(8) C -0.4350(2) 0.3894(2) -0.46539(7) 0.0307(5) Uani 1.00 d . . .
C(9) C -0.3821(3) 0.3027(2) -0.50140(7) 0.0344(5) Uani 1.00 d . . .
C(10) C -0.3750(2) 0.1694(2) -0.49037(6) 0.0276(4) Uani 1.00 d . . .
C(11) C -0.4263(2) 0.1281(1) -0.44215(6) 0.0200(4) Uani 1.00 d . . .
C(12) C -0.4797(2) 0.2176(1) -0.40499(6) 0.0219(4) Uani 1.00 d . . .
C(13) C -0.3183(2) -0.0997(1) -0.42760(6) 0.0170(3) Uani 1.00 d . . .
C(14) C -0.3491(2) -0.2313(1) -0.42674(6) 0.0197(4) Uani 1.00 d . . .
C(15) C -0.2289(2) -0.3191(1) -0.43171(6) 0.0210(4) Uani 1.00 d . . .
C(16) C -0.0734(2) -0.2779(1) -0.43798(6) 0.0195(4) Uani 1.00 d . . .
C(17) C -0.0393(2) -0.1483(1) -0.43870(6) 0.0198(4) Uani 1.00 d . . .
C(18) C -0.1622(2) -0.0608(1) -0.43338(6) 0.0193(4) Uani 1.00 d . . .
C(19) C 0.2004(2) -0.3378(2) -0.43803(7) 0.0260(4) Uani 1.00 d . . .
C(20) C -0.6156(2) -0.0640(1) -0.33554(6) 0.0187(4) Uani 1.00 d . . .
C(21) C -0.7736(2) -0.0295(2) -0.33828(6) 0.0223(4) Uani 1.00 d . . .
C(22) C -0.8929(2) -0.1066(2) -0.31791(6) 0.0231(4) Uani 1.00 d . . .
C(23) C -0.8523(2) -0.2217(2) -0.29447(6) 0.0218(4) Uani 1.00 d . . .
C(24) C -0.6948(2) -0.2581(2) -0.29107(7) 0.0247(4) Uani 1.00 d . . .
C(25) C -0.5779(2) -0.1802(2) -0.31151(6) 0.0216(4) Uani 1.00 d . . .
C(26) C -1.1234(2) -0.2859(2) -0.28620(8) 0.0373(5) Uani 1.00 d . . .
C(27) C -0.0804(5) 0.2871(3) -0.3632(1) 0.094(1) Uani 1.00 d . . .
C(28) C -0.0325(9) 0.3906(3) -0.3452(2) 0.183(2) Uani 1.00 d . . .
H(1) H -0.5784 -0.0399 -0.4799 0.0293 Uiso 1.00 calc . . .
H(2) H -0.2728 0.0582 -0.3375 0.0293 Uiso 1.00 calc . . .
H(3) H -0.0556 0.1847 -0.3004 0.0293 Uiso 1.00 calc . . .
H(4) H -0.5958 0.2048 -0.2823 0.0343 Uiso 1.00 calc . . .
H(5) H -0.6052 0.4289 -0.2959 0.0416 Uiso 1.00 calc . . .
H(6) H -0.5418 0.5179 -0.3757 0.0391 Uiso 1.00 calc . . .
H(7) H -0.4414 0.4782 -0.4745 0.0382 Uiso 1.00 calc . . .
H(8) H -0.3448 0.3321 -0.5352 0.0422 Uiso 1.00 calc . . .
H(9) H -0.3383 0.1094 -0.5160 0.0350 Uiso 1.00 calc . . .
H(10) H -0.4570 -0.2596 -0.4227 0.0237 Uiso 1.00 calc . . .
H(11) H -0.2517 -0.4088 -0.4312 0.0266 Uiso 1.00 calc . . .
H(12) H 0.0676 -0.1188 -0.4429 0.0254 Uiso 1.00 calc . . .
H(13) H -0.1393 0.0285 -0.4335 0.0231 Uiso 1.00 calc . . .
H(14) H 0.2672 -0.4092 -0.4427 0.0333 Uiso 1.00 calc . . .
H(15) H 0.2271 -0.2739 -0.4635 0.0333 Uiso 1.00 calc . . .
H(16) H 0.2177 -0.3027 -0.4036 0.0333 Uiso 1.00 calc . . .
H(17) H -0.8021 0.0497 -0.3549 0.0283 Uiso 1.00 calc . . .
H(18) H -1.0015 -0.0801 -0.3196 0.0281 Uiso 1.00 calc . . .
H(19) H -0.6671 -0.3369 -0.2744 0.0306 Uiso 1.00 calc . . .
H(20) H -0.4690 -0.2054 -0.3090 0.0268 Uiso 1.00 calc . . .
H(21) H -1.1569 -0.2032 -0.2742 0.0469 Uiso 1.00 calc . . .
H(22) H -1.1388 -0.2913 -0.3229 0.0469 Uiso 1.00 calc . . .
H(23) H -1.1883 -0.3485 -0.2690 0.0469 Uiso 1.00 calc . . .
H(24) H -0.0039 0.2682 -0.3910 0.1187 Uiso 1.00 calc . . .
H(25) H -0.1786 0.3051 -0.3794 0.1187 Uiso 1.00 calc . . .
H(26) H 0.0702 0.3809 -0.3290 0.2048 Uiso 1.00 calc . . .
H(27) H -0.0276 0.4552 -0.3707 0.2048 Uiso 1.00 calc . . .
H(28) H -0.1045 0.4177 -0.3173 0.2048 Uiso 1.00 calc . . .

loop_
_atom_site_aniso_label
_atom_site_aniso_U_11
_atom_site_aniso_U_22
_atom_site_aniso_U_33
_atom_site_aniso_U_12
_atom_site_aniso_U_13
_atom_site_aniso_U_23
O(1) 0.0217(6) 0.0257(6) 0.0199(5) -0.0017(5) -0.0027(5) -0.0001(5)
O(2) 0.0182(6) 0.0237(6) 0.0201(5) -0.0012(5) -0.0028(4) 0.0032(4)
O(3) 0.0209(6) 0.0204(5) 0.0306(6) 0.0038(5) 0.0024(5) -0.0008(5)
O(4) 0.0235(6) 0.0355(7) 0.0262(6) -0.0074(6) 0.0031(5) 0.0034(5)
O(5) 0.0296(7) 0.0267(6) 0.0300(6) -0.0037(5) -0.0036(5) -0.0022(5)
C(1) 0.0171(7) 0.0184(7) 0.0175(7) -0.0022(6) -0.0006(6) -0.0001(6)
C(2) 0.0188(8) 0.0185(7) 0.0172(6) 0.0032(6) -0.0004(6) -0.0002(6)
C(3) 0.0191(8) 0.0181(7) 0.0243(7) 0.0019(6) -0.0026(6) -0.0016(6)
C(4) 0.0330(10) 0.0257(8) 0.0268(8) 0.0023(7) 0.0020(7) -0.0048(7)
C(5) 0.042(1) 0.0239(8) 0.0387(10) 0.0087(8) 0.0011(8) -0.0103(7)
C(6) 0.038(1) 0.0164(7) 0.0443(10) 0.0048(8) -0.0107(9) -0.0024(7)
C(7) 0.0270(9) 0.0206(7) 0.0325(8) 0.0013(7) -0.0120(7) 0.0030(6)
C(8) 0.041(1) 0.0179(7) 0.0332(8) -0.0037(8) -0.0151(8) 0.0073(6)
C(9) 0.046(1) 0.0312(9) 0.0259(8) -0.0066(9) -0.0054(8) 0.0125(7)
C(10) 0.034(1) 0.0268(8) 0.0219(8) -0.0028(8) 0.0007(7) 0.0028(7)
C(11) 0.0210(8) 0.0191(7) 0.0198(7) -0.0004(6) -0.0050(6) 0.0021(6)
C(12) 0.0216(8) 0.0195(7) 0.0246(8) 0.0017(6) -0.0054(6) 0.0011(6)
C(13) 0.0188(7) 0.0176(7) 0.0146(7) -0.0009(6) -0.0001(6) 0.0002(6)
C(14) 0.0184(8) 0.0200(7) 0.0207(8) -0.0035(6) 0.0018(6) 0.0000(6)
C(15) 0.0226(8) 0.0167(7) 0.0237(8) -0.0028(6) 0.0004(7) -0.0009(6)
C(16) 0.0218(8) 0.0227(7) 0.0141(7) 0.0028(6) 0.0008(6) 0.0012(6)
C(17) 0.0206(7) 0.0221(7) 0.0166(7) -0.0013(6) 0.0008(6) 0.0012(6)
C(18) 0.0227(8) 0.0171(7) 0.0179(7) -0.0031(6) 0.0015(6) 0.0002(6)
C(19) 0.0224(8) 0.0311(9) 0.0244(8) 0.0034(7) -0.0012(7) -0.0030(7)
C(20) 0.0196(7) 0.0206(7) 0.0160(7) 0.0022(6) 0.0006(6) -0.0008(6)
C(21) 0.0210(8) 0.0249(8) 0.0209(7) 0.0054(6) -0.0015(6) 0.0018(7)
C(22) 0.0197(8) 0.0311(8) 0.0184(7) 0.0047(7) 0.0004(7) 0.0000(6)
C(23) 0.0211(8) 0.0271(8) 0.0173(7) -0.0039(6) 0.0032(6) -0.0029(6)
C(24) 0.0273(8) 0.0233(8) 0.0236(8) -0.0003(7) -0.0008(7) 0.0031(7)
C(25) 0.0193(8) 0.0237(8) 0.0218(7) 0.0040(6) -0.0003(6) 0.0025(6)
C(26) 0.0232(9) 0.058(1) 0.0305(9) -0.0101(9) -0.0020(8) 0.0062(9)
C(27) 0.185(4) 0.048(1) 0.047(1) -0.044(2) -0.052(2) 0.023(1)
C(28) 0.401(9) 0.059(2) 0.089(2) -0.110(4) -0.130(4) 0.045(2)

loop_
_geom_bond_atom_site_label_1
_geom_bond_atom_site_label_2
_geom_bond_distance
_geom_bond_site_symmetry_1
_geom_bond_site_symmetry_2
_geom_bond_publ_flag
O(1) C(1) 1.436(2) . . yes
O(2) C(2) 1.427(2) . . yes
O(3) C(16) 1.373(2) . . yes
O(3) C(19) 1.435(3) . . yes
O(4) C(23) 1.382(2) . . yes
O(4) C(26) 1.430(3) . . yes
O(5) C(27) 1.402(3) . . yes
C(1) C(2) 1.618(3) . . yes
C(1) C(11) 1.531(3) . . yes
C(1) C(13) 1.516(3) . . yes
C(2) C(3) 1.526(3) . . yes
C(2) C(20) 1.519(3) . . yes
C(3) C(4) 1.371(3) . . yes
C(3) C(12) 1.397(3) . . yes
C(4) C(5) 1.426(3) . . yes
C(5) C(6) 1.359(4) . . yes
C(6) C(7) 1.423(3) . . yes
C(7) C(8) 1.417(3) . . yes
C(7) C(12) 1.415(3) . . yes
C(8) C(9) 1.364(4) . . yes
C(9) C(10) 1.427(3) . . yes
C(10) C(11) 1.367(3) . . yes
C(11) C(12) 1.404(3) . . yes
C(13) C(14) 1.404(3) . . yes
C(13) C(18) 1.386(3) . . yes
C(14) C(15) 1.375(3) . . yes
C(15) C(16) 1.390(3) . . yes
C(16) C(17) 1.389(3) . . yes
C(17) C(18) 1.390(3) . . yes
C(20) C(21) 1.382(3) . . yes
C(20) C(25) 1.399(3) . . yes
C(21) C(22) 1.390(3) . . yes
C(22) C(23) 1.388(3) . . yes
C(23) C(24) 1.385(3) . . yes
C(24) C(25) 1.382(3) . . yes
C(27) C(28) 1.244(5) . . yes

loop_
_cod_related_entry_id
_cod_related_entry_database
_cod_related_entry_code
1 ChemSpider 21176459
